data_2227374
loop_
_publ_author_name
'Li, Chunyan'
'Li, Rui'
'Zhang, Shufang'

_publ_section_title
;
 Bis[2,4-dibromo-6-(ethyliminomethyl)phenolato-\k^2^<i>N</i>,<i>O</i>]cobalt(II)
;
_journal_coeditor_code DN2591
_journal_issue 9
_journal_name_full 'Acta Crystallographica Section E'
_journal_page_first m1122
_journal_paper_doi 10.1107/S1600536810032174
_journal_volume 66
_journal_year 2010
_chemical_formula_iupac '[Co (C9 H8 Br2 N1 O1)2]'
_chemical_formula_moiety 'C18 H16 Br4 Co N2 O2'
_chemical_formula_sum 'C18 H16 Br4 Co N2 O2'
_chemical_formula_weight 670.90
_chemical_name_systematic
;
Bis[2,4-dibromo-6-(ethyliminomethyl)phenolato-\k^2^<i>N</i>,<i>O</i>]cobalt(II)
;
_space_group_IT_number 15
_symmetry_cell_setting monoclinic
_symmetry_space_group_name_Hall '-C 2yc'
_symmetry_space_group_name_H-M 'C 1 2/c 1'
_atom_sites_solution_hydrogens geom
_atom_sites_solution_primary direct
_atom_sites_solution_secondary difmap
_audit_creation_method SHELXL97
_cell_angle_alpha 90.00
_cell_angle_beta 100.038(3)
_cell_angle_gamma 90.00
_cell_formula_units_Z 4
_cell_length_a 22.116(3)
_cell_length_b 4.8645(5)
_cell_length_c 19.652(2)
_cell_measurement_reflns_used 2472
_cell_measurement_temperature 298(2)
_cell_measurement_theta_max 27.19
_cell_measurement_theta_min 2.56
_cell_volume 2081.9(4)
_computing_cell_refinement 'SAINT (Bruker, 2000)'
_computing_data_collection 'SMART (Bruker, 2000)'
_computing_data_reduction 'SAINT (Bruker, 2000)'
_computing_molecular_graphics
;
ORTEPIII (Burnett & Johnson, 1996), ORTEP-3 for Windows (Farrugia,
1997) and
PLATON (Spek, 2009).
;
_computing_publication_material 'SHELXL97 (Sheldrick, 2008)'
_computing_structure_refinement 'SHELXL97 (Sheldrick, 2008)'
_computing_structure_solution 'SHELXS97 (Sheldrick, 2008)'
_diffrn_ambient_temperature 298(2)
_diffrn_measured_fraction_theta_full 0.999
_diffrn_measured_fraction_theta_max 0.999
_diffrn_measurement_device_type 'Bruker SMART CCD area-detector'
_diffrn_measurement_method '\f and \w scans'
_diffrn_radiation_monochromator graphite
_diffrn_radiation_source 'fine-focus sealed tube'
_diffrn_radiation_type MoK\a
_diffrn_radiation_wavelength 0.71073
_diffrn_reflns_av_R_equivalents 0.0988
_diffrn_reflns_av_sigmaI/netI 0.0280
_diffrn_reflns_limit_h_max 26
_diffrn_reflns_limit_h_min -26
_diffrn_reflns_limit_k_max 5
_diffrn_reflns_limit_k_min -6
_diffrn_reflns_limit_l_max 22
_diffrn_reflns_limit_l_min -24
_diffrn_reflns_number 6537
_diffrn_reflns_theta_full 26.00
_diffrn_reflns_theta_max 26.00
_diffrn_reflns_theta_min 1.87
_exptl_absorpt_coefficient_mu 8.518
_exptl_absorpt_correction_T_max 0.3918
_exptl_absorpt_correction_T_min 0.0889
_exptl_absorpt_correction_type multi-scan
_exptl_absorpt_process_details '(SADABS; Bruker, 2000)'
_exptl_crystal_colour red
_exptl_crystal_density_diffrn 2.140
_exptl_crystal_density_method 'not measured'
_exptl_crystal_description block
_exptl_crystal_F_000 1284
_exptl_crystal_size_max 0.30
_exptl_crystal_size_mid 0.21
_exptl_crystal_size_min 0.11
_refine_diff_density_max 1.388
_refine_diff_density_min -1.082
_refine_ls_extinction_method none
_refine_ls_goodness_of_fit_ref 1.002
_refine_ls_hydrogen_treatment constr
_refine_ls_matrix_type full
_refine_ls_number_parameters 124
_refine_ls_number_reflns 2028
_refine_ls_number_restraints 0
_refine_ls_restrained_S_all 1.002
_refine_ls_R_factor_all 0.0696
_refine_ls_R_factor_gt 0.0597
_refine_ls_shift/su_max 0.000
_refine_ls_shift/su_mean 0.000
_refine_ls_structure_factor_coef Fsqd
_refine_ls_weighting_details 'calc w = 1/[\s^2^(Fo^2^)+(0.0865P)^2^+0.0000P] where P=(Fo^2^+2Fc^2^)/3'
_refine_ls_weighting_scheme calc
_refine_ls_wR_factor_gt 0.1554
_refine_ls_wR_factor_ref 0.1613
_reflns_number_gt 1607
_reflns_number_total 2028
_reflns_threshold_expression I>2\s(I)
_cod_data_source_file dn2591.cif
_cod_data_source_block I
_cod_original_sg_symbol_H-M 'C 2/c'
_cod_database_code 2227374
_cod_database_fobs_code 2227374

loop_
_symmetry_equiv_pos_as_xyz
'x, y, z'
'-x, y, -z+1/2'
'x+1/2, y+1/2, z'
'-x+1/2, y+1/2, -z+1/2'
'-x, -y, -z'
'x, -y, z-1/2'
'-x+1/2, -y+1/2, -z'
'x+1/2, -y+1/2, z-1/2'

loop_
_atom_site_type_symbol
_atom_site_label
_atom_site_fract_x
_atom_site_fract_y
_atom_site_fract_z
_atom_site_U_iso_or_equiv
_atom_site_adp_type
_atom_site_calc_flag
_atom_site_refinement_flags
_atom_site_occupancy
_atom_site_disorder_assembly
_atom_site_disorder_group
Co Co1 0.5000 0.9495(3) 0.2500 0.0396(3) Uani d S 1 . .
N N1 0.44643(19) 0.7331(11) 0.3012(2) 0.0394(11) Uani d . 1 . .
O O1 0.43303(17) 1.1213(9) 0.1898(2) 0.0423(10) Uani d . 1 . .
Br Br1 0.36561(3) 1.36837(14) 0.05745(3) 0.0477(3) Uani d . 1 . .
Br Br2 0.18010(3) 0.63810(17) 0.10502(4) 0.0595(3) Uani d . 1 . .
C C1 0.3544(2) 0.8138(12) 0.2155(3) 0.0354(12) Uani d . 1 . .
C C2 0.3778(2) 1.0161(13) 0.1750(3) 0.0343(12) Uani d . 1 . .
C C3 0.3371(3) 1.1041(12) 0.1146(3) 0.0354(13) Uani d . 1 . .
C C4 0.2796(2) 0.9972(13) 0.0949(3) 0.0398(13) Uani d . 1 . .
H H4 0.2549 1.0568 0.0544 0.048 Uiso calc R 1 . .
C C5 0.2587(2) 0.8016(14) 0.1352(3) 0.0405(14) Uani d . 1 . .
C C6 0.2942(3) 0.7099(14) 0.1949(3) 0.0438(14) Uani d . 1 . .
H H6 0.2789 0.5792 0.2219 0.053 Uiso calc R 1 . .
C C7 0.3891(3) 0.6970(13) 0.2770(3) 0.0406(13) Uani d . 1 . .
H H7 0.3677 0.5820 0.3023 0.049 Uiso calc R 1 . .
C C8 0.4728(3) 0.5890(14) 0.3657(3) 0.0508(16) Uani d . 1 . .
H H8A 0.5098 0.4929 0.3593 0.061 Uiso calc R 1 . .
H H8B 0.4437 0.4538 0.3767 0.061 Uiso calc R 1 . .
C C9 0.4878(4) 0.7869(17) 0.4243(3) 0.064(2) Uani d . 1 . .
H H9A 0.5131 0.9319 0.4116 0.096 Uiso calc R 1 . .
H H9B 0.5094 0.6928 0.4642 0.096 Uiso calc R 1 . .
H H9C 0.4505 0.8634 0.4349 0.096 Uiso calc R 1 . .

loop_
_atom_site_aniso_label
_atom_site_aniso_U_11
_atom_site_aniso_U_22
_atom_site_aniso_U_33
_atom_site_aniso_U_12
_atom_site_aniso_U_13
_atom_site_aniso_U_23
Co1 0.0224(5) 0.0503(8) 0.0437(6) 0.000 -0.0009(4) 0.000
N1 0.026(2) 0.043(3) 0.048(3) 0.006(2) 0.0011(19) 0.001(2)
O1 0.0245(19) 0.047(3) 0.051(2) -0.0072(16) -0.0047(17) 0.0032(19)
Br1 0.0393(4) 0.0488(5) 0.0511(4) -0.0047(2) -0.0036(3) 0.0089(3)
Br2 0.0276(4) 0.0697(6) 0.0769(5) -0.0128(3) -0.0030(3) -0.0035(4)
C1 0.022(2) 0.040(3) 0.043(3) 0.002(2) 0.000(2) -0.006(2)
C2 0.026(2) 0.032(3) 0.042(3) 0.003(2) -0.004(2) -0.006(2)
C3 0.029(3) 0.041(4) 0.035(3) 0.002(2) 0.003(2) -0.002(2)
C4 0.031(3) 0.043(4) 0.043(3) 0.003(2) -0.003(2) -0.005(3)
C5 0.022(2) 0.051(4) 0.046(3) 0.000(2) -0.001(2) -0.008(3)
C6 0.029(3) 0.044(4) 0.059(4) -0.003(3) 0.010(3) -0.002(3)
C7 0.032(3) 0.041(4) 0.048(3) -0.002(2) 0.007(2) 0.003(3)
C8 0.039(3) 0.049(4) 0.058(4) 0.006(3) -0.007(3) 0.010(3)
C9 0.071(5) 0.077(6) 0.044(4) 0.016(4) 0.009(3) 0.009(4)

loop_
_atom_type_symbol
_atom_type_description
_atom_type_scat_dispersion_real
_atom_type_scat_dispersion_imag
_atom_type_scat_source
C C 0.0033 0.0016 'International Tables Vol C Tables 4.2.6.8 and 6.1.1.4'
H H 0.0000 0.0000 'International Tables Vol C Tables 4.2.6.8 and 6.1.1.4'
N N 0.0061 0.0033 'International Tables Vol C Tables 4.2.6.8 and 6.1.1.4'
O O 0.0106 0.0060 'International Tables Vol C Tables 4.2.6.8 and 6.1.1.4'
Co Co 0.3494 0.9721 'International Tables Vol C Tables 4.2.6.8 and 6.1.1.4'
Br Br -0.2901 2.4595 'International Tables Vol C Tables 4.2.6.8 and 6.1.1.4'

loop_
_geom_angle_atom_site_label_1
_geom_angle_atom_site_label_2
_geom_angle_atom_site_label_3
_geom_angle_site_symmetry_1
_geom_angle_site_symmetry_3
_geom_angle
_geom_angle_publ_flag
O1 Co1 O1 2_655 . 128.3(3) ?
O1 Co1 N1 2_655 2_655 94.52(17) ?
O1 Co1 N1 . 2_655 112.53(19) ?
O1 Co1 N1 2_655 . 112.53(19) ?
O1 Co1 N1 . . 94.52(17) ?
N1 Co1 N1 2_655 . 116.0(3) ?
C7 N1 C8 . . 118.0(5) ?
C7 N1 Co1 . . 121.5(4) ?
C8 N1 Co1 . . 120.4(4) ?
C2 O1 Co1 . . 123.9(4) ?
C6 C1 C2 . . 120.3(5) ?
C6 C1 C7 . . 116.0(6) ?
C2 C1 C7 . . 123.7(5) ?
O1 C2 C1 . . 124.3(5) ?
O1 C2 C3 . . 119.8(5) ?
C1 C2 C3 . . 115.9(5) ?
C4 C3 C2 . . 122.9(6) ?
C4 C3 Br1 . . 118.8(4) ?
C2 C3 Br1 . . 118.3(4) ?
C3 C4 C5 . . 119.5(5) ?
C3 C4 H4 . . 120.2 ?
C5 C4 H4 . . 120.2 ?
C6 C5 C4 . . 121.4(5) ?
C6 C5 Br2 . . 119.2(5) ?
C4 C5 Br2 . . 119.4(4) ?
C5 C6 C1 . . 120.0(6) ?
C5 C6 H6 . . 120.0 ?
C1 C6 H6 . . 120.0 ?
N1 C7 C1 . . 127.3(6) ?
N1 C7 H7 . . 116.3 ?
C1 C7 H7 . . 116.3 ?
N1 C8 C9 . . 110.9(6) ?
N1 C8 H8A . . 109.5 ?
C9 C8 H8A . . 109.5 ?
N1 C8 H8B . . 109.5 ?
C9 C8 H8B . . 109.5 ?
H8A C8 H8B . . 108.0 ?
C8 C9 H9A . . 109.5 ?
C8 C9 H9B . . 109.5 ?
H9A C9 H9B . . 109.5 ?
C8 C9 H9C . . 109.5 ?
H9A C9 H9C . . 109.5 ?
H9B C9 H9C . . 109.5 ?

loop_
_geom_bond_atom_site_label_1
_geom_bond_atom_site_label_2
_geom_bond_site_symmetry_2
_geom_bond_distance
_geom_bond_publ_flag
Co1 O1 2_655 1.918(4) ?
Co1 O1 . 1.918(4) ?
Co1 N1 2_655 1.985(5) ?
Co1 N1 . 1.985(5) ?
N1 C7 . 1.287(7) ?
N1 C8 . 1.477(8) ?
O1 C2 . 1.310(6) ?
Br1 C3 . 1.886(6) ?
Br2 C5 . 1.909(5) ?
C1 C6 . 1.414(8) ?
C1 C2 . 1.419(8) ?
C1 C7 . 1.432(8) ?
C2 C3 . 1.424(8) ?
C3 C4 . 1.366(8) ?
C4 C5 . 1.370(9) ?
C4 H4 . 0.9300 ?
C5 C6 . 1.367(9) ?
C6 H6 . 0.9300 ?
C7 H7 . 0.9300 ?
C8 C9 . 1.493(10) ?
C8 H8A . 0.9700 ?
C8 H8B . 0.9700 ?
C9 H9A . 0.9600 ?
C9 H9B . 0.9600 ?
C9 H9C . 0.9600 ?

loop_
_geom_hbond_atom_site_label_D
_geom_hbond_atom_site_label_H
_geom_hbond_atom_site_label_A
_geom_hbond_site_symmetry_A
_geom_hbond_distance_DH
_geom_hbond_distance_HA
_geom_hbond_distance_DA
_geom_hbond_angle_DHA
C8 H8A O1 2_645 0.97 2.49 3.389(8) 153.6
